data_1569051
loop_
_publ_author_name
'Tortajada, Andreu'
'Bole, Leonie J.'
'Mu, Manting'
'Stanford, Martin'
'Pe&#xf1;as-Defrutos, Marconi N'
'Garc&#xed;a-Melchor, Max'
'Hevia, Eva'

_publ_section_title
;
 Sodium mediated deprotonative borylation of arenes using sterically
 demanding B(CH<sub>2</sub>SiMe<sub>3</sub>)<sub>3</sub>: unlocking
 polybasic behaviour and competing lateral borane sodiation.
;
_journal_issue 24
_journal_name_full 'Chemical science'
_journal_page_first 6538
_journal_page_last 6545
_journal_paper_doi 10.1039/d3sc01705b
_journal_volume 14
_journal_year 2023
_chemical_formula_moiety 'C29 H55 B N3 Na Si2'
_chemical_formula_sum 'C29 H55 B N3 Na Si2'
_chemical_formula_weight 535.74
_space_group_crystal_system monoclinic
_space_group_IT_number 14
_space_group_name_Hall '-P 2yn'
_space_group_name_H-M_alt 'P 1 21/n 1'
_atom_sites_solution_hydrogens geom
_audit_creation_date 2020-07-29
_audit_creation_method
;
Olex2 1.2
(compiled 2018.05.29 svn.r3508 for OlexSys, GUI svn.r5506)
;
_audit_update_record
;
2023-03-01 deposited with the CCDC.	2023-05-05 downloaded from the CCDC.
;
_cell_angle_alpha 90
_cell_angle_beta 93.3580(10)
_cell_angle_gamma 90
_cell_formula_units_Z 4
_cell_length_a 11.08170(10)
_cell_length_b 18.6842(2)
_cell_length_c 16.2208(2)
_cell_measurement_reflns_used 15566
_cell_measurement_temperature 100.3(5)
_cell_measurement_theta_max 76.6680
_cell_measurement_theta_min 3.6010
_cell_volume 3352.79(6)
_computing_cell_refinement 'CrysAlisPro 1.171.41.72a (Rigaku OD, 2020)'
_computing_data_collection 'CrysAlisPro 1.171.41.72a (Rigaku OD, 2020)'
_computing_data_reduction 'CrysAlisPro 1.171.41.72a (Rigaku OD, 2020)'
_computing_molecular_graphics 'Olex2 (Dolomanov et al., 2009)'
_computing_publication_material 'Olex2 (Dolomanov et al., 2009)'
_computing_structure_refinement 'ShelXL (Sheldrick, 2015)'
_computing_structure_solution 'SHELXT 2014/5 (Sheldrick, 2014)'
_diffrn_ambient_environment N~2~
_diffrn_ambient_temperature 100.3(5)
_diffrn_detector 'Hybrid Pixel Array Detector'
_diffrn_detector_area_resol_mean 10.0000
_diffrn_detector_type HyPix
_diffrn_measured_fraction_theta_full 1.000
_diffrn_measured_fraction_theta_max 0.979
_diffrn_measurement_details
;
List of Runs (angles in degrees, time in seconds):

  # Type    Start    End  Width  t~exp~   \w     \q     \k     \f   Frames
#--------------------------------------------------------------------------
  1  \w    -34.00  52.00   1.00    0.50    --  -21.00  47.00 177.00   86
  2  \w    -93.00  -7.00   1.00    0.50    --  -21.00 -47.00  28.00   86
  3  \w    -23.00  50.00   1.00    0.50    --   47.89 -47.00  28.00   73
  4  \w     35.00 121.00   1.00    0.50    --   47.89  47.00 177.00   86
  5  \w     94.00 171.00   1.00    1.00    --  106.80  47.00 177.00   77
  6  \w    -92.00  -8.00   1.00    0.50    --  -21.00 -45.00 150.00   84
  7  \w    -68.00 -12.00   1.00    0.50    --  -21.00 125.00 -90.00   56
  8  \w    -26.00  23.00   1.00    0.50    --   47.89 -19.00-120.00   49
  9  \w     35.00  68.00   1.00    1.00    --  106.80 -61.00  30.00   33
 10  \w     35.00  68.00   1.00    1.00    --  106.80 -61.00 120.00   33
 11  \w     95.00 171.00   1.00    1.00    --  106.80  45.00  90.00   76
 12  \w     35.00  68.00   1.00    1.00    --  106.80 -61.00  90.00   33
 13  \w     35.00  68.00   1.00    1.00    --  106.80 -61.00-120.00   33
 14  \w     35.00 102.00   1.00    1.00    --  106.80 -77.00  90.00   67
 15  \w     35.00  68.00   1.00    1.00    --  106.80 -61.00 150.00   33
 16  \w     35.00 102.00   1.00    1.00    --  106.80 -77.00   0.00   67
 17  \w     35.00  68.00   1.00    1.00    --  106.80 -61.00 -60.00   33
 18  \w     35.00 106.00   1.00    1.00    --  106.80 -94.00-150.00   71
 19  \w     35.00  68.00   1.00    1.00    --  106.80 -61.00   0.00   33
 20  \w     95.00 171.00   1.00    1.00    --  106.80  45.00 -90.00   76
 21  \w     95.00 171.00   1.00    1.00    --  106.80 125.00  30.00   76
 22  \w     35.00  68.00   1.00    1.00    --  106.80 -61.00 -30.00   33
 23  \w     35.00  68.00   1.00    1.00    --  106.80 -61.00 -90.00   33
 24  \w     35.00  68.00   1.00    1.00    --  106.80 -61.00-180.00   33
 25  \w     35.00 102.00   1.00    1.00    --  106.80 -77.00  30.00   67
 26  \w     26.00 121.00   1.00    0.50    --   47.89  77.00   0.00   95
;
_diffrn_measurement_device 'four-circle diffractometer'
_diffrn_measurement_device_type 'XtaLAB Synergy, Dualflex, HyPix'
_diffrn_measurement_method '\w scans'
_diffrn_orient_matrix_type 'CrysAlisPro convention (1999,Acta A55,543-557)'
_diffrn_orient_matrix_UB_11 -0.1379931000
_diffrn_orient_matrix_UB_12 0.0108112000
_diffrn_orient_matrix_UB_13 -0.0083883000
_diffrn_orient_matrix_UB_21 -0.0139240000
_diffrn_orient_matrix_UB_22 -0.0467182000
_diffrn_orient_matrix_UB_23 0.0771050000
_diffrn_orient_matrix_UB_31 0.0126283000
_diffrn_orient_matrix_UB_32 0.0670849000
_diffrn_orient_matrix_UB_33 0.0550715000
_diffrn_radiation_monochromator mirror
_diffrn_radiation_probe x-ray
_diffrn_radiation_type CuK\a
_diffrn_radiation_wavelength 1.54184
_diffrn_reflns_av_R_equivalents 0.0682
_diffrn_reflns_av_unetI/netI 0.0411
_diffrn_reflns_Laue_measured_fraction_full 1.000
_diffrn_reflns_Laue_measured_fraction_max 0.979
_diffrn_reflns_limit_h_max 13
_diffrn_reflns_limit_h_min -14
_diffrn_reflns_limit_k_max 23
_diffrn_reflns_limit_k_min -20
_diffrn_reflns_limit_l_max 20
_diffrn_reflns_limit_l_min -19
_diffrn_reflns_number 32490
_diffrn_reflns_point_group_measured_fraction_full 1.000
_diffrn_reflns_point_group_measured_fraction_max 0.979
_diffrn_reflns_theta_full 67.684
_diffrn_reflns_theta_max 77.000
_diffrn_reflns_theta_min 3.612
_diffrn_source 'micro-focus sealed X-ray tube'
_diffrn_source_type 'PhotonJet (Cu) X-ray Source'
_exptl_absorpt_coefficient_mu 1.227
_exptl_absorpt_correction_T_max 1.00000
_exptl_absorpt_correction_T_min 0.65117
_exptl_absorpt_correction_type multi-scan
_exptl_absorpt_process_details
;
CrysAlisPro 1.171.41.72a (Rigaku Oxford Diffraction, 2020)
Empirical absorption correction using spherical harmonics,
implemented in SCALE3 ABSPACK scaling algorithm.
;
_exptl_crystal_colour 'clear colourless'
_exptl_crystal_colour_lustre clear
_exptl_crystal_colour_primary colourless
_exptl_crystal_density_diffrn 1.061
_exptl_crystal_description plate
_exptl_crystal_F_000 1176
_exptl_crystal_size_max 0.16
_exptl_crystal_size_mid 0.095
_exptl_crystal_size_min 0.055
_refine_diff_density_max 0.586
_refine_diff_density_min -0.553
_refine_diff_density_rms 0.063
_refine_ls_extinction_method none
_refine_ls_goodness_of_fit_ref 1.071
_refine_ls_hydrogen_treatment constr
_refine_ls_matrix_type full
_refine_ls_number_parameters 338
_refine_ls_number_reflns 6931
_refine_ls_number_restraints 0
_refine_ls_restrained_S_all 1.071
_refine_ls_R_factor_all 0.0643
_refine_ls_R_factor_gt 0.0549
_refine_ls_shift/su_max 0.001
_refine_ls_shift/su_mean 0.000
_refine_ls_structure_factor_coef Fsqd
_refine_ls_weighting_details 'w=1/[\s^2^(Fo^2^)+(0.0806P)^2^+2.0287P] where P=(Fo^2^+2Fc^2^)/3'
_refine_ls_weighting_scheme calc
_refine_ls_wR_factor_gt 0.1474
_refine_ls_wR_factor_ref 0.1574
_reflns_Friedel_coverage 0.000
_reflns_number_gt 5830
_reflns_number_total 6931
_reflns_threshold_expression 'I > 2\s(I)'
_cod_data_source_file d3sc01705b2.cif
_cod_data_source_block 20EH146_MWS155
_cod_depositor_comments 'Adding full bibliography for 1569049--1569054.cif.'
_cod_database_code 1569051
_shelx_shelxl_version_number 2014/7
_chemical_oxdiff_formula 'C120 H212 B4 N8 Na4 Si8 '
_shelx_space_group_comment
;
The symmetry employed for this shelxl refinement is uniquely defined
by the following loop, which should always be used as a source of
symmetry information in preference to the above space-group names.
They are only intended as comments.
;
_shelx_estimated_absorpt_t_max 0.936
_shelx_estimated_absorpt_t_min 0.828
_diffrn_oxdiff_digest_frames
;
01feacc35055c5b62f8c66d86d515f362a000371bc6
;
_reflns_odcompleteness_completeness 99.98
_reflns_odcompleteness_iscentric 1
_reflns_odcompleteness_theta 66.97
_olex2_refinement_description
;
1. Fixed Uiso
 At 1.2 times of:
  All C(H) groups, All C(H,H) groups
 At 1.5 times of:
  All C(H,H,H) groups
2. Uiso/Uaniso restraints and constraints
Uanis(C26A) = Uanis(C26B) = Uanis(C27A) = Uanis(C27B)
3. Others
 Sof(C27B)=Sof(H27C)=Sof(H27D)=1-FVAR(1)
 Sof(C27A)=Sof(H27A)=Sof(H27B)=FVAR(1)
 Sof(C26B)=Sof(H26C)=Sof(H26D)=1-FVAR(2)
 Sof(C26A)=Sof(H26A)=Sof(H26B)=FVAR(2)
4.a Secondary CH2 refined with riding coordinates:
 C11(H11A,H11B), C7(H7A,H7B), C23(H23A,H23B), C24(H24A,H24B), C26A(H26A,H26B),
 C27A(H27A,H27B), C27B(H27C,H27D), C26B(H26C,H26D)
4.b Aromatic/amide H refined with riding coordinates:
 C6(H6), C2(H2), C15(H15), C16(H16), C19(H19), C5(H5), C4(H4), C3(H3),
 C17(H17), C18(H18)
4.c Idealised Me refined as rotating group:
 C10(H10A,H10B,H10C), C22(H22A,H22B,H22C), C12(H12A,H12B,H12C), C9(H9A,H9B,
 H9C), C29(H29A,H29B,H29C), C8(H8A,H8B,H8C), C14(H14A,H14B,H14C), C21(H21A,H21B,
 H21C), C25(H25A,H25B,H25C), C28(H28A,H28B,H28C), C13(H13A,H13B,H13C)
;
_olex2_submission_special_instructions 'No special instructions were received'
_oxdiff_exptl_absorpt_empirical_details
;
Empirical correction (ABSPACK) includes:
- Absorption correction using spherical harmonics
- Frame scaling
;
_oxdiff_exptl_absorpt_empirical_full_max 1.818
_oxdiff_exptl_absorpt_empirical_full_min 0.673

loop_
_space_group_symop_operation_xyz
'x, y, z'
'-x+1/2, y+1/2, -z+1/2'
'-x, -y, -z'
'x-1/2, -y-1/2, z-1/2'

loop_
_atom_site_label
_atom_site_type_symbol
_atom_site_fract_x
_atom_site_fract_y
_atom_site_fract_z
_atom_site_U_iso_or_equiv
_atom_site_adp_type
_atom_site_occupancy
_atom_site_site_symmetry_order
_atom_site_calc_flag
_atom_site_refinement_flags_posn
_atom_site_refinement_flags_adp
_atom_site_refinement_flags_occupancy
_atom_site_disorder_assembly
_atom_site_disorder_group
Si1 Si 0.28835(5) 0.55220(3) 0.59788(4) 0.03280(16) Uani 1 1 d . . . . .
Si2 Si 0.32466(5) 0.52742(3) 0.87158(4) 0.03432(16) Uani 1 1 d . . . . .
Na24 Na 0.73043(7) 0.72452(4) 0.75455(4) 0.02751(19) Uani 1 1 d . . . . .
N1 N 0.69742(17) 0.85293(9) 0.70804(11) 0.0354(4) Uani 1 1 d . . . . .
C1 C 0.55654(16) 0.62572(9) 0.68428(10) 0.0219(4) Uani 1 1 d . . . . .
C20 C 0.44573(16) 0.69420(10) 0.80031(12) 0.0248(4) Uani 1 1 d . . . . .
C11 C 0.44668(16) 0.54971(9) 0.80218(11) 0.0241(4) Uani 1 1 d . . . . .
H11A H 0.5224 0.5540 0.8374 0.029 Uiso 1 1 calc R . . . .
H11B H 0.4564 0.5077 0.7659 0.029 Uiso 1 1 calc R . . . .
C6 C 0.65701(17) 0.58046(10) 0.69267(12) 0.0276(4) Uani 1 1 d . . . . .
H6 H 0.6582 0.5442 0.7338 0.033 Uiso 1 1 calc R . . . .
N2 N 0.93690(18) 0.77448(13) 0.73636(14) 0.0496(5) Uani 1 1 d . . . . .
C2 C 0.56314(19) 0.67857(11) 0.62261(11) 0.0304(4) Uani 1 1 d . . . . .
H2 H 0.4982 0.7115 0.6148 0.037 Uiso 1 1 calc R . . . .
C15 C 0.53158(18) 0.70056(11) 0.86699(12) 0.0297(4) Uani 1 1 d . . . . .
H15 H 0.5877 0.6627 0.8769 0.036 Uiso 1 1 calc R . . . .
N3 N 0.87334(18) 0.67322(14) 0.87284(13) 0.0521(6) Uani 1 1 d . . . . .
C7 C 0.31355(17) 0.62141(10) 0.68022(13) 0.0298(4) Uani 1 1 d . . . . .
H7A H 0.3085 0.6687 0.6527 0.036 Uiso 1 1 calc R . . . .
H7B H 0.2445 0.6185 0.7161 0.036 Uiso 1 1 calc R . . . .
C16 C 0.5387(2) 0.75986(12) 0.91962(13) 0.0376(5) Uani 1 1 d . . . . .
H16 H 0.5985 0.7617 0.9640 0.045 Uiso 1 1 calc R . . . .
C19 C 0.36777(18) 0.75281(11) 0.78911(14) 0.0338(5) Uani 1 1 d . . . . .
H19 H 0.3089 0.7521 0.7441 0.041 Uiso 1 1 calc R . . . .
C5 C 0.7556(2) 0.58612(12) 0.64329(15) 0.0386(5) Uani 1 1 d . . . . .
H5 H 0.8218 0.5541 0.6511 0.046 Uiso 1 1 calc R . . . .
C4 C 0.7568(2) 0.63834(13) 0.58306(14) 0.0405(5) Uani 1 1 d . . . . .
H4 H 0.8234 0.6423 0.5491 0.049 Uiso 1 1 calc R . . . .
C3 C 0.6602(2) 0.68463(12) 0.57278(12) 0.0381(5) Uani 1 1 d . . . . .
H3 H 0.6602 0.7207 0.5315 0.046 Uiso 1 1 calc R . . . .
C10 C 0.3675(2) 0.46461(11) 0.61729(14) 0.0384(5) Uani 1 1 d . . . . .
H10A H 0.4550 0.4725 0.6224 0.058 Uiso 1 1 calc GR . . . .
H10B H 0.3478 0.4320 0.5711 0.058 Uiso 1 1 calc GR . . . .
H10C H 0.3410 0.4435 0.6685 0.058 Uiso 1 1 calc GR . . . .
C23 C 0.8139(2) 0.87414(12) 0.67619(13) 0.0378(5) Uani 1 1 d . . . . .
H23A H 0.8147 0.9268 0.6691 0.045 Uiso 1 1 calc R . . . .
H23B H 0.8208 0.8523 0.6211 0.045 Uiso 1 1 calc R . . . .
C17 C 0.4582(2) 0.81570(12) 0.90661(15) 0.0412(5) Uani 1 1 d . . . . .
H17 H 0.4616 0.8560 0.9423 0.049 Uiso 1 1 calc R . . . .
C18 C 0.3732(2) 0.81251(12) 0.84172(17) 0.0436(6) Uani 1 1 d . . . . .
H18 H 0.3178 0.8509 0.8324 0.052 Uiso 1 1 calc R . . . .
C22 C 0.6010(2) 0.86475(13) 0.64422(16) 0.0438(5) Uani 1 1 d . . . . .
H22A H 0.6168 0.8362 0.5953 0.066 Uiso 1 1 calc GR . . . .
H22B H 0.5980 0.9156 0.6294 0.066 Uiso 1 1 calc GR . . . .
H22C H 0.5234 0.8504 0.6651 0.066 Uiso 1 1 calc GR . . . .
C24 C 0.9214(2) 0.85262(14) 0.73082(15) 0.0466(6) Uani 1 1 d . . . . .
H24A H 0.9950 0.8740 0.7092 0.056 Uiso 1 1 calc R . . . .
H24B H 0.9124 0.8721 0.7869 0.056 Uiso 1 1 calc R . . . .
B1 B 0.43854(17) 0.62136(10) 0.74161(12) 0.0216(4) Uani 1 1 d . . . . .
C12 C 0.2892(2) 0.60369(14) 0.94075(15) 0.0441(5) Uani 1 1 d . . . . .
H12A H 0.3624 0.6177 0.9736 0.066 Uiso 1 1 calc GR . . . .
H12B H 0.2268 0.5889 0.9777 0.066 Uiso 1 1 calc GR . . . .
H12C H 0.2597 0.6444 0.9072 0.066 Uiso 1 1 calc GR . . . .
C9 C 0.3384(3) 0.58620(14) 0.49688(15) 0.0542(7) Uani 1 1 d . . . . .
H9A H 0.2934 0.6298 0.4815 0.081 Uiso 1 1 calc GR . . . .
H9B H 0.3228 0.5497 0.4542 0.081 Uiso 1 1 calc GR . . . .
H9C H 0.4250 0.5969 0.5021 0.081 Uiso 1 1 calc GR . . . .
C29 C 0.8472(3) 0.69594(14) 0.95544(17) 0.0570(7) Uani 1 1 d . . . . .
H29A H 0.8451 0.7483 0.9577 0.086 Uiso 1 1 calc GR . . . .
H29B H 0.9102 0.6781 0.9951 0.086 Uiso 1 1 calc GR . . . .
H29C H 0.7686 0.6768 0.9693 0.086 Uiso 1 1 calc GR . . . .
C8 C 0.1223(2) 0.53187(15) 0.5811(2) 0.0557(7) Uani 1 1 d . . . . .
H8A H 0.0930 0.5098 0.6309 0.084 Uiso 1 1 calc GR . . . .
H8B H 0.1096 0.4989 0.5344 0.084 Uiso 1 1 calc GR . . . .
H8C H 0.0778 0.5764 0.5691 0.084 Uiso 1 1 calc GR . . . .
C14 C 0.1784(2) 0.49833(17) 0.81785(19) 0.0576(8) Uani 1 1 d . . . . .
H14A H 0.1438 0.5381 0.7850 0.086 Uiso 1 1 calc GR . . . .
H14B H 0.1218 0.4839 0.8590 0.086 Uiso 1 1 calc GR . . . .
H14C H 0.1932 0.4578 0.7815 0.086 Uiso 1 1 calc GR . . . .
C21 C 0.6697(3) 0.89682(17) 0.77904(17) 0.0586(7) Uani 1 1 d . . . . .
H21A H 0.5892 0.8844 0.7967 0.088 Uiso 1 1 calc GR . . . .
H21B H 0.6712 0.9475 0.7636 0.088 Uiso 1 1 calc GR . . . .
H21C H 0.7301 0.8880 0.8245 0.088 Uiso 1 1 calc GR . . . .
C25 C 0.9925(2) 0.74833(16) 0.6621(2) 0.0622(8) Uani 1 1 d . . . . .
H25A H 0.9987 0.6960 0.6643 0.093 Uiso 1 1 calc GR . . . .
H25B H 1.0734 0.7691 0.6594 0.093 Uiso 1 1 calc GR . . . .
H25C H 0.9424 0.7624 0.6130 0.093 Uiso 1 1 calc GR . . . .
C28 C 0.8704(3) 0.59460(18) 0.87168(18) 0.0646(8) Uani 1 1 d . . . . .
H28A H 0.7894 0.5780 0.8837 0.097 Uiso 1 1 calc GR . . . .
H28B H 0.9296 0.5760 0.9135 0.097 Uiso 1 1 calc GR . . . .
H28C H 0.8903 0.5774 0.8170 0.097 Uiso 1 1 calc GR . . . .
C13 C 0.3714(3) 0.44882(16) 0.9390(2) 0.0679(9) Uani 1 1 d . . . . .
H13A H 0.3613 0.4045 0.9071 0.102 Uiso 1 1 calc GR . . . .
H13B H 0.3208 0.4470 0.9866 0.102 Uiso 1 1 calc GR . . . .
H13C H 0.4563 0.4541 0.9584 0.102 Uiso 1 1 calc GR . . . .
C26A C 1.0058(3) 0.7643(2) 0.8178(3) 0.0446(6) Uani 0.686(6) 1 d . . P A 2
H26A H 1.0830 0.7419 0.8040 0.054 Uiso 0.686(6) 1 calc R . P A 2
H26B H 1.0267 0.8134 0.8369 0.054 Uiso 0.686(6) 1 calc R . P A 2
C27A C 0.9963(3) 0.6868(2) 0.8437(3) 0.0446(6) Uani 0.660(5) 1 d . . P A 1
H27A H 1.0485 0.6944 0.8945 0.054 Uiso 0.660(5) 1 calc R . P A 1
H27B H 1.0220 0.6405 0.8206 0.054 Uiso 0.660(5) 1 calc R . P A 1
C27B C 0.9775(6) 0.7341(4) 0.8774(5) 0.0446(6) Uani 0.340(5) 1 d . . P A 2
H27C H 0.9522 0.7710 0.9167 0.054 Uiso 0.340(5) 1 calc R . P A 2
H27D H 1.0515 0.7115 0.9028 0.054 Uiso 0.340(5) 1 calc R . P A 2
C26B C 1.0291(7) 0.7333(5) 0.7938(6) 0.0446(6) Uani 0.314(6) 1 d . . P A 1
H26C H 1.0863 0.7096 0.7578 0.054 Uiso 0.314(6) 1 calc R . P A 1
H26D H 1.0761 0.7695 0.8266 0.054 Uiso 0.314(6) 1 calc R . P A 1

loop_
_atom_site_aniso_label
_atom_site_aniso_U_11
_atom_site_aniso_U_22
_atom_site_aniso_U_33
_atom_site_aniso_U_23
_atom_site_aniso_U_13
_atom_site_aniso_U_12
Si1 0.0304(3) 0.0273(3) 0.0386(3) -0.0012(2) -0.0161(2) -0.0053(2)
Si2 0.0346(3) 0.0311(3) 0.0388(3) -0.0012(2) 0.0148(2) -0.0043(2)
Na24 0.0251(4) 0.0269(4) 0.0294(4) 0.0030(3) -0.0075(3) -0.0078(3)
N1 0.0393(10) 0.0324(9) 0.0350(9) -0.0023(7) 0.0073(7) -0.0112(7)
C1 0.0236(9) 0.0198(8) 0.0218(8) -0.0053(6) -0.0031(6) -0.0061(7)
C20 0.0215(8) 0.0228(9) 0.0307(9) -0.0015(7) 0.0054(7) -0.0025(7)
C11 0.0218(8) 0.0223(8) 0.0281(9) -0.0018(7) 0.0018(7) -0.0002(7)
C6 0.0247(9) 0.0230(9) 0.0355(10) -0.0037(7) 0.0061(8) -0.0029(7)
N2 0.0287(10) 0.0632(14) 0.0554(12) 0.0194(10) -0.0103(9) -0.0159(9)
C2 0.0345(10) 0.0313(10) 0.0246(9) 0.0001(7) -0.0056(8) -0.0089(8)
C15 0.0312(10) 0.0278(10) 0.0303(10) -0.0039(7) 0.0031(8) -0.0025(8)
N3 0.0305(10) 0.0760(16) 0.0478(12) 0.0247(11) -0.0132(8) -0.0083(10)
C7 0.0206(9) 0.0251(9) 0.0426(11) -0.0007(8) -0.0081(8) -0.0005(7)
C16 0.0441(12) 0.0382(11) 0.0308(10) -0.0105(9) 0.0060(9) -0.0102(9)
C19 0.0247(9) 0.0259(10) 0.0510(12) -0.0067(9) 0.0024(9) 0.0026(7)
C5 0.0323(11) 0.0330(11) 0.0519(13) -0.0114(9) 0.0151(10) -0.0039(8)
C4 0.0440(12) 0.0435(12) 0.0359(11) -0.0153(9) 0.0180(9) -0.0216(10)
C3 0.0506(13) 0.0397(11) 0.0238(9) -0.0013(8) 0.0017(9) -0.0205(10)
C10 0.0418(12) 0.0290(10) 0.0427(12) -0.0090(9) -0.0128(10) -0.0026(9)
C23 0.0463(13) 0.0327(11) 0.0353(11) 0.0005(8) 0.0093(9) -0.0139(9)
C17 0.0428(12) 0.0338(11) 0.0488(13) -0.0197(9) 0.0194(10) -0.0098(9)
C18 0.0352(11) 0.0285(11) 0.0685(16) -0.0086(10) 0.0166(11) 0.0045(9)
C22 0.0450(13) 0.0345(11) 0.0517(13) 0.0102(10) 0.0025(10) 0.0037(10)
C24 0.0419(13) 0.0537(14) 0.0441(13) -0.0013(10) 0.0012(10) -0.0288(11)
B1 0.0185(9) 0.0182(9) 0.0278(10) -0.0018(7) -0.0018(7) -0.0011(7)
C12 0.0404(12) 0.0519(14) 0.0417(12) -0.0084(10) 0.0180(10) -0.0036(10)
C9 0.081(2) 0.0425(13) 0.0364(12) -0.0026(10) -0.0186(12) -0.0204(13)
C29 0.0722(19) 0.0402(13) 0.0543(15) 0.0007(11) -0.0327(14) 0.0019(12)
C8 0.0360(13) 0.0508(15) 0.0764(19) -0.0078(13) -0.0305(13) -0.0065(11)
C14 0.0415(14) 0.0644(17) 0.0694(17) -0.0237(14) 0.0252(13) -0.0265(12)
C21 0.0671(18) 0.0628(17) 0.0480(14) -0.0153(13) 0.0206(13) -0.0193(14)
C25 0.0348(13) 0.0561(16) 0.096(2) 0.0081(15) 0.0067(14) -0.0095(12)
C28 0.0692(19) 0.072(2) 0.0508(16) -0.0072(14) -0.0121(14) 0.0323(16)
C13 0.088(2) 0.0502(16) 0.0694(19) 0.0233(14) 0.0374(17) 0.0039(15)
C26A 0.0237(10) 0.0427(15) 0.0655(17) 0.0070(11) -0.0137(10) -0.0015(10)
C27A 0.0237(10) 0.0427(15) 0.0655(17) 0.0070(11) -0.0137(10) -0.0015(10)
C27B 0.0237(10) 0.0427(15) 0.0655(17) 0.0070(11) -0.0137(10) -0.0015(10)
C26B 0.0237(10) 0.0427(15) 0.0655(17) 0.0070(11) -0.0137(10) -0.0015(10)

loop_
_atom_type_symbol
_atom_type_description
_atom_type_scat_dispersion_real
_atom_type_scat_dispersion_imag
_atom_type_scat_source
C C 0.0181 0.0091 'International Tables Vol C Tables 4.2.6.8 and 6.1.1.4'
H H 0.0000 0.0000 'International Tables Vol C Tables 4.2.6.8 and 6.1.1.4'
B B 0.0090 0.0039 'International Tables Vol C Tables 4.2.6.8 and 6.1.1.4'
N N 0.0311 0.0180 'International Tables Vol C Tables 4.2.6.8 and 6.1.1.4'
Na Na 0.1353 0.1239 'International Tables Vol C Tables 4.2.6.8 and 6.1.1.4'
Si Si 0.2541 0.3302 'International Tables Vol C Tables 4.2.6.8 and 6.1.1.4'

loop_
_geom_angle_atom_site_label_1
_geom_angle_atom_site_label_2
_geom_angle_atom_site_label_3
_geom_angle
_geom_angle_site_symmetry_1
_geom_angle_site_symmetry_3
_geom_angle_publ_flag
C7 Si1 C10 115.81(9) . . ?
C7 Si1 C9 110.57(10) . . ?
C7 Si1 C8 110.31(12) . . ?
C10 Si1 C8 106.96(12) . . ?
C9 Si1 C10 106.49(13) . . ?
C9 Si1 C8 106.18(14) . . ?
C11 Si2 C12 112.28(9) . . ?
C11 Si2 C14 115.06(11) . . ?
C11 Si2 C13 109.97(12) . . ?
C12 Si2 C14 107.06(12) . . ?
C12 Si2 C13 107.79(14) . . ?
C14 Si2 C13 104.14(16) . . ?
N1 Na24 C1 114.24(6) . . ?
N1 Na24 C6 136.49(6) . . ?
N1 Na24 C2 89.17(6) . . ?
N1 Na24 C15 103.04(6) . . ?
N1 Na24 N3 129.79(8) . . ?
N1 Na24 C3 85.45(6) . . ?
C1 Na24 C6 27.69(5) . . ?
C1 Na24 C2 28.47(5) . . ?
C1 Na24 C15 68.96(5) . . ?
C1 Na24 C3 48.59(5) . . ?
C6 Na24 C15 82.69(5) . . ?
C6 Na24 C3 53.94(6) . . ?
N2 Na24 N1 74.28(7) . . ?
N2 Na24 C1 142.49(7) . . ?
N2 Na24 C6 122.15(7) . . ?
N2 Na24 C2 125.20(7) . . ?
N2 Na24 C15 147.43(7) . . ?
N2 Na24 N3 72.72(7) . . ?
N2 Na24 C3 99.08(7) . . ?
C2 Na24 C6 47.68(6) . . ?
C2 Na24 C15 86.73(6) . . ?
C2 Na24 C3 26.54(6) . . ?
C15 Na24 C3 113.19(6) . . ?
N3 Na24 C1 115.08(7) . . ?
N3 Na24 C6 93.34(7) . . ?
N3 Na24 C2 140.98(8) . . ?
N3 Na24 C15 86.16(7) . . ?
N3 Na24 C3 136.27(8) . . ?
C23 N1 Na24 104.18(13) . . ?
C22 N1 Na24 116.16(13) . . ?
C22 N1 C23 109.31(17) . . ?
C22 N1 C21 107.2(2) . . ?
C21 N1 Na24 109.26(16) . . ?
C21 N1 C23 110.77(18) . . ?
C6 C1 Na24 80.64(11) . . ?
C6 C1 C2 114.73(17) . . ?
C6 C1 B1 124.61(16) . . ?
C2 C1 Na24 76.64(10) . . ?
C2 C1 B1 120.65(16) . . ?
B1 C1 Na24 110.20(10) . . ?
C15 C20 B1 121.28(16) . . ?
C19 C20 C15 114.78(18) . . ?
C19 C20 B1 123.93(17) . . ?
Si2 C11 H11A 106.9 . . ?
Si2 C11 H11B 106.9 . . ?
H11A C11 H11B 106.7 . . ?
B1 C11 Si2 121.57(12) . . ?
B1 C11 H11A 106.9 . . ?
B1 C11 H11B 106.9 . . ?
Na24 C6 H6 114.6 . . ?
C1 C6 Na24 71.67(10) . . ?
C1 C6 H6 118.5 . . ?
C5 C6 Na24 85.26(12) . . ?
C5 C6 C1 122.94(19) . . ?
C5 C6 H6 118.5 . . ?
C24 N2 Na24 105.82(15) . . ?
C24 N2 C26A 103.3(2) . . ?
C24 N2 C26B 126.9(4) . . ?
C25 N2 Na24 113.74(16) . . ?
C25 N2 C24 109.4(2) . . ?
C25 N2 C26A 117.7(3) . . ?
C25 N2 C26B 92.0(5) . . ?
C26A N2 Na24 105.71(18) . . ?
C26B N2 Na24 108.6(3) . . ?
Na24 C2 H2 110.8 . . ?
C1 C2 Na24 74.89(10) . . ?
C1 C2 H2 118.5 . . ?
C3 C2 Na24 85.48(12) . . ?
C3 C2 C1 123.0(2) . . ?
C3 C2 H2 118.5 . . ?
Na24 C15 H15 73.4 . . ?
C20 C15 Na24 91.91(11) . . ?
C20 C15 H15 118.3 . . ?
C16 C15 Na24 103.76(13) . . ?
C16 C15 C20 123.3(2) . . ?
C16 C15 H15 118.3 . . ?
C29 N3 Na24 115.35(16) . . ?
C29 N3 C28 107.4(2) . . ?
C29 N3 C27A 118.6(3) . . ?
C29 N3 C27B 86.1(4) . . ?
C28 N3 Na24 110.33(16) . . ?
C28 N3 C27A 100.7(3) . . ?
C28 N3 C27B 135.9(3) . . ?
C27A N3 Na24 103.41(17) . . ?
C27B N3 Na24 100.2(3) . . ?
Si1 C7 H7A 107.1 . . ?
Si1 C7 H7B 107.1 . . ?
H7A C7 H7B 106.8 . . ?
B1 C7 Si1 120.90(13) . . ?
B1 C7 H7A 107.1 . . ?
B1 C7 H7B 107.1 . . ?
C15 C16 H16 120.2 . . ?
C17 C16 C15 119.5(2) . . ?
C17 C16 H16 120.2 . . ?
C20 C19 H19 118.7 . . ?
C20 C19 C18 122.6(2) . . ?
C18 C19 H19 118.7 . . ?
C6 C5 H5 120.0 . . ?
C4 C5 C6 120.0(2) . . ?
C4 C5 H5 120.0 . . ?
C5 C4 H4 120.4 . . ?
C3 C4 C5 119.30(19) . . ?
C3 C4 H4 120.4 . . ?
Na24 C3 H3 119.3 . . ?
C2 C3 Na24 67.98(11) . . ?
C2 C3 H3 120.0 . . ?
C4 C3 Na24 83.45(13) . . ?
C4 C3 C2 120.1(2) . . ?
C4 C3 H3 120.0 . . ?
Si1 C10 H10A 109.5 . . ?
Si1 C10 H10B 109.5 . . ?
Si1 C10 H10C 109.5 . . ?
H10A C10 H10B 109.5 . . ?
H10A C10 H10C 109.5 . . ?
H10B C10 H10C 109.5 . . ?
N1 C23 H23A 108.8 . . ?
N1 C23 H23B 108.8 . . ?
N1 C23 C24 113.79(18) . . ?
H23A C23 H23B 107.7 . . ?
C24 C23 H23A 108.8 . . ?
C24 C23 H23B 108.8 . . ?
C16 C17 H17 120.2 . . ?
C18 C17 C16 119.52(19) . . ?
C18 C17 H17 120.2 . . ?
C19 C18 H18 119.9 . . ?
C17 C18 C19 120.3(2) . . ?
C17 C18 H18 119.9 . . ?
N1 C22 H22A 109.5 . . ?
N1 C22 H22B 109.5 . . ?
N1 C22 H22C 109.5 . . ?
H22A C22 H22B 109.5 . . ?
H22A C22 H22C 109.5 . . ?
H22B C22 H22C 109.5 . . ?
N2 C24 C23 112.85(18) . . ?
N2 C24 H24A 109.0 . . ?
N2 C24 H24B 109.0 . . ?
C23 C24 H24A 109.0 . . ?
C23 C24 H24B 109.0 . . ?
H24A C24 H24B 107.8 . . ?
C1 B1 C20 105.64(13) . . ?
C1 B1 C11 110.85(14) . . ?
C1 B1 C7 108.86(15) . . ?
C11 B1 C20 108.82(14) . . ?
C7 B1 C20 110.75(14) . . ?
C7 B1 C11 111.75(15) . . ?
Si2 C12 H12A 109.5 . . ?
Si2 C12 H12B 109.5 . . ?
Si2 C12 H12C 109.5 . . ?
H12A C12 H12B 109.5 . . ?
H12A C12 H12C 109.5 . . ?
H12B C12 H12C 109.5 . . ?
Si1 C9 H9A 109.5 . . ?
Si1 C9 H9B 109.5 . . ?
Si1 C9 H9C 109.5 . . ?
H9A C9 H9B 109.5 . . ?
H9A C9 H9C 109.5 . . ?
H9B C9 H9C 109.5 . . ?
N3 C29 H29A 109.5 . . ?
N3 C29 H29B 109.5 . . ?
N3 C29 H29C 109.5 . . ?
H29A C29 H29B 109.5 . . ?
H29A C29 H29C 109.5 . . ?
H29B C29 H29C 109.5 . . ?
Si1 C8 H8A 109.5 . . ?
Si1 C8 H8B 109.5 . . ?
Si1 C8 H8C 109.5 . . ?
H8A C8 H8B 109.5 . . ?
H8A C8 H8C 109.5 . . ?
H8B C8 H8C 109.5 . . ?
Si2 C14 H14A 109.5 . . ?
Si2 C14 H14B 109.5 . . ?
Si2 C14 H14C 109.5 . . ?
H14A C14 H14B 109.5 . . ?
H14A C14 H14C 109.5 . . ?
H14B C14 H14C 109.5 . . ?
N1 C21 H21A 109.5 . . ?
N1 C21 H21B 109.5 . . ?
N1 C21 H21C 109.5 . . ?
H21A C21 H21B 109.5 . . ?
H21A C21 H21C 109.5 . . ?
H21B C21 H21C 109.5 . . ?
N2 C25 H25A 109.5 . . ?
N2 C25 H25B 109.5 . . ?
N2 C25 H25C 109.5 . . ?
H25A C25 H25B 109.5 . . ?
H25A C25 H25C 109.5 . . ?
H25B C25 H25C 109.5 . . ?
N3 C28 H28A 109.5 . . ?
N3 C28 H28B 109.5 . . ?
N3 C28 H28C 109.5 . . ?
H28A C28 H28B 109.5 . . ?
H28A C28 H28C 109.5 . . ?
H28B C28 H28C 109.5 . . ?
Si2 C13 H13A 109.5 . . ?
Si2 C13 H13B 109.5 . . ?
Si2 C13 H13C 109.5 . . ?
H13A C13 H13B 109.5 . . ?
H13A C13 H13C 109.5 . . ?
H13B C13 H13C 109.5 . . ?
N2 C26A H26A 104.9 . . ?
N2 C26A H26B 104.9 . . ?
H26A C26A H26B 105.8 . . ?
C27B C26A N2 129.6(4) . . ?
C27B C26A H26A 104.9 . . ?
C27B C26A H26B 104.9 . . ?
N3 C27A H27A 105.1 . . ?
N3 C27A H27B 105.1 . . ?
H27A C27A H27B 105.9 . . ?
C26B C27A N3 128.8(5) . . ?
C26B C27A H27A 105.1 . . ?
C26B C27A H27B 105.1 . . ?
N3 C27B H27C 106.9 . . ?
N3 C27B H27D 106.9 . . ?
C26A C27B N3 121.5(6) . . ?
C26A C27B H27C 106.9 . . ?
C26A C27B H27D 106.9 . . ?
H27C C27B H27D 106.7 . . ?
N2 C26B H26C 106.9 . . ?
N2 C26B H26D 106.9 . . ?
C27A C26B N2 121.8(6) . . ?
C27A C26B H26C 106.9 . . ?
C27A C26B H26D 106.9 . . ?
H26C C26B H26D 106.7 . . ?

loop_
_geom_bond_atom_site_label_1
_geom_bond_atom_site_label_2
_geom_bond_distance
_geom_bond_site_symmetry_2
_geom_bond_publ_flag
Si1 C7 1.868(2) . ?
Si1 C10 1.875(2) . ?
Si1 C9 1.871(3) . ?
Si1 C8 1.883(3) . ?
Si2 C11 1.8567(19) . ?
Si2 C12 1.870(2) . ?
Si2 C14 1.875(3) . ?
Si2 C13 1.886(3) . ?
Na24 N1 2.535(2) . ?
Na24 C1 2.8570(18) . ?
Na24 C6 2.970(2) . ?
Na24 N2 2.504(2) . ?
Na24 C2 2.879(2) . ?
Na24 C15 2.976(2) . ?
Na24 N3 2.598(2) . ?
Na24 C3 3.096(2) . ?
N1 C23 1.472(3) . ?
N1 C22 1.460(3) . ?
N1 C21 1.461(3) . ?
C1 C6 1.398(3) . ?
C1 C2 1.411(3) . ?
C1 B1 1.650(3) . ?
C20 C15 1.403(3) . ?
C20 C19 1.400(3) . ?
C20 B1 1.660(3) . ?
C11 H11A 0.9900 . ?
C11 H11B 0.9900 . ?
C11 B1 1.660(3) . ?
C6 H6 0.9500 . ?
C6 C5 1.396(3) . ?
N2 C24 1.472(4) . ?
N2 C25 1.468(4) . ?
N2 C26A 1.499(4) . ?
N2 C26B 1.547(8) . ?
C2 H2 0.9500 . ?
C2 C3 1.388(3) . ?
C15 H15 0.9500 . ?
C15 C16 1.398(3) . ?
N3 C29 1.451(4) . ?
N3 C28 1.469(4) . ?
N3 C27A 1.490(4) . ?
N3 C27B 1.618(7) . ?
C7 H7A 0.9900 . ?
C7 H7B 0.9900 . ?
C7 B1 1.658(3) . ?
C16 H16 0.9500 . ?
C16 C17 1.381(3) . ?
C19 H19 0.9500 . ?
C19 C18 1.404(3) . ?
C5 H5 0.9500 . ?
C5 C4 1.381(3) . ?
C4 H4 0.9500 . ?
C4 C3 1.378(4) . ?
C3 H3 0.9500 . ?
C10 H10A 0.9800 . ?
C10 H10B 0.9800 . ?
C10 H10C 0.9800 . ?
C23 H23A 0.9900 . ?
C23 H23B 0.9900 . ?
C23 C24 1.498(4) . ?
C17 H17 0.9500 . ?
C17 C18 1.372(4) . ?
C18 H18 0.9500 . ?
C22 H22A 0.9800 . ?
C22 H22B 0.9800 . ?
C22 H22C 0.9800 . ?
C24 H24A 0.9900 . ?
C24 H24B 0.9900 . ?
C12 H12A 0.9800 . ?
C12 H12B 0.9800 . ?
C12 H12C 0.9800 . ?
C9 H9A 0.9800 . ?
C9 H9B 0.9800 . ?
C9 H9C 0.9800 . ?
C29 H29A 0.9800 . ?
C29 H29B 0.9800 . ?
C29 H29C 0.9800 . ?
C8 H8A 0.9800 . ?
C8 H8B 0.9800 . ?
C8 H8C 0.9800 . ?
C14 H14A 0.9800 . ?
C14 H14B 0.9800 . ?
C14 H14C 0.9800 . ?
C21 H21A 0.9800 . ?
C21 H21B 0.9800 . ?
C21 H21C 0.9800 . ?
C25 H25A 0.9800 . ?
C25 H25B 0.9800 . ?
C25 H25C 0.9800 . ?
C28 H28A 0.9800 . ?
C28 H28B 0.9800 . ?
C28 H28C 0.9800 . ?
C13 H13A 0.9800 . ?
C13 H13B 0.9800 . ?
C13 H13C 0.9800 . ?
C26A H26A 0.9900 . ?
C26A H26B 0.9900 . ?
C26A C27B 1.179(8) . ?
C27A H27A 0.9900 . ?
C27A H27B 0.9900 . ?
C27A C26B 1.255(10) . ?
C27B H27C 0.9900 . ?
C27B H27D 0.9900 . ?
C26B H26C 0.9900 . ?
C26B H26D 0.9900 . ?

loop_
_geom_torsion_atom_site_label_1
_geom_torsion_atom_site_label_2
_geom_torsion_atom_site_label_3
_geom_torsion_atom_site_label_4
_geom_torsion
_geom_torsion_site_symmetry_1
_geom_torsion_site_symmetry_2
_geom_torsion_site_symmetry_3
_geom_torsion_site_symmetry_4
_geom_torsion_publ_flag
Si1 C7 B1 C1 56.82(19) . . . . ?
Si1 C7 B1 C20 172.55(13) . . . . ?
Si1 C7 B1 C11 -66.0(2) . . . . ?
Si2 C11 B1 C1 -177.66(12) . . . . ?
Si2 C11 B1 C20 66.59(18) . . . . ?
Si2 C11 B1 C7 -56.0(2) . . . . ?
Na24 N1 C23 C24 -45.2(2) . . . . ?
Na24 C1 C6 C5 -71.43(18) . . . . ?
Na24 C1 C2 C3 74.18(18) . . . . ?
Na24 C1 B1 C20 17.86(15) . . . . ?
Na24 C1 B1 C11 -99.85(13) . . . . ?
Na24 C1 B1 C7 136.84(12) . . . . ?
Na24 C6 C5 C4 -64.4(2) . . . . ?
Na24 N2 C24 C23 -44.1(2) . . . . ?
Na24 N2 C26A C27B 6.3(8) . . . . ?
Na24 N2 C26B C27A -4.6(11) . . . . ?
Na24 C2 C3 C4 67.89(19) . . . . ?
Na24 C15 C16 C17 101.6(2) . . . . ?
Na24 N3 C27A C26B 24.5(8) . . . . ?
Na24 N3 C27B C26A -34.0(7) . . . . ?
N1 C23 C24 N2 66.0(3) . . . . ?
C1 C6 C5 C4 0.2(3) . . . . ?
C1 C2 C3 Na24 -68.72(16) . . . . ?
C1 C2 C3 C4 -0.8(3) . . . . ?
C20 C15 C16 C17 0.0(3) . . . . ?
C20 C19 C18 C17 0.9(3) . . . . ?
C6 C1 C2 Na24 -72.94(14) . . . . ?
C6 C1 C2 C3 1.2(3) . . . . ?
C6 C1 B1 C20 110.35(19) . . . . ?
C6 C1 B1 C11 -7.4(2) . . . . ?
C6 C1 B1 C7 -130.67(17) . . . . ?
C6 C5 C4 C3 0.3(3) . . . . ?
N2 C26A C27B N3 21.7(11) . . . . ?
C2 C1 C6 Na24 70.50(14) . . . . ?
C2 C1 C6 C5 -0.9(3) . . . . ?
C2 C1 B1 C20 -68.2(2) . . . . ?
C2 C1 B1 C11 174.06(15) . . . . ?
C2 C1 B1 C7 50.7(2) . . . . ?
C15 C20 C19 C18 -1.5(3) . . . . ?
C15 C20 B1 C1 -73.5(2) . . . . ?
C15 C20 B1 C11 45.6(2) . . . . ?
C15 C20 B1 C7 168.78(17) . . . . ?
C15 C16 C17 C18 -0.7(3) . . . . ?
N3 C27A C26B N2 -15.4(13) . . . . ?
C16 C17 C18 C19 0.2(3) . . . . ?
C19 C20 C15 Na24 -106.81(16) . . . . ?
C19 C20 C15 C16 1.0(3) . . . . ?
C19 C20 B1 C1 107.56(19) . . . . ?
C19 C20 B1 C11 -133.36(18) . . . . ?
C19 C20 B1 C7 -10.2(2) . . . . ?
C5 C4 C3 Na24 59.83(19) . . . . ?
C5 C4 C3 C2 0.0(3) . . . . ?
C10 Si1 C7 B1 26.5(2) . . . . ?
C22 N1 C23 C24 -170.0(2) . . . . ?
C24 N2 C26A C27B 117.3(7) . . . . ?
C24 N2 C26B C27A 123.2(8) . . . . ?
B1 C1 C6 Na24 -108.15(16) . . . . ?
B1 C1 C6 C5 -179.58(18) . . . . ?
B1 C1 C2 Na24 105.77(14) . . . . ?
B1 C1 C2 C3 179.96(17) . . . . ?
B1 C20 C15 Na24 74.16(16) . . . . ?
B1 C20 C15 C16 -177.98(18) . . . . ?
B1 C20 C19 C18 177.52(19) . . . . ?
C12 Si2 C11 B1 -53.95(18) . . . . ?
C9 Si1 C7 B1 -94.70(18) . . . . ?
C29 N3 C27A C26B -104.7(8) . . . . ?
C29 N3 C27B C26A -149.1(7) . . . . ?
C8 Si1 C7 B1 148.16(17) . . . . ?
C14 Si2 C11 B1 68.84(19) . . . . ?
C21 N1 C23 C24 72.2(3) . . . . ?
C25 N2 C24 C23 78.9(2) . . . . ?
C25 N2 C26A C27B -122.0(7) . . . . ?
C25 N2 C26B C27A -120.5(9) . . . . ?
C28 N3 C27A C26B 138.6(7) . . . . ?
C28 N3 C27B C26A 99.8(7) . . . . ?
C13 Si2 C11 B1 -173.97(18) . . . . ?
C26A N2 C24 C23 -155.0(2) . . . . ?
C26B N2 C24 C23 -173.0(5) . . . . ?
